data_7128641
loop_
_publ_author_name
'Chan, Antony P. Y.'
'Jakoobi, Martin'
'Wang, Chenxu'
'Tian, Yancong'
'Halcovitch, Nathan'
'Boulatov, Roman'
'Sergeev, Alexey G.'

_publ_section_title
;
 Selective, radical-free activation of benzylic C-H bonds in methylarenes.
;
_journal_issue 64
_journal_name_full 'Chemical communications (Cambridge, England)'
_journal_page_first 7894
_journal_page_last 7897
_journal_paper_doi 10.1039/d1cc03445f
_journal_volume 57
_journal_year 2021
_chemical_formula_moiety 'C35 H37 Ir P'
_chemical_formula_sum 'C35 H37 Ir P'
_chemical_formula_weight 680.81
_chemical_properties_physical Air-sensitive
_space_group_crystal_system triclinic
_space_group_IT_number 2
_space_group_name_Hall '-P 1'
_space_group_name_H-M_alt 'P -1'
_atom_sites_solution_hydrogens geom
_audit_creation_date 2020-03-17
_audit_creation_method
;
Olex2 1.2
(compiled 2017.08.10 svn.r3458 for OlexSys, GUI svn.r5381)
;
_audit_update_record
;
2021-06-17 deposited with the CCDC.	2021-07-13 downloaded from the CCDC.
;
_cell_angle_alpha 75.957(2)
_cell_angle_beta 68.820(3)
_cell_angle_gamma 62.077(3)
_cell_formula_units_Z 2
_cell_length_a 10.9650(3)
_cell_length_b 11.3610(3)
_cell_length_c 14.1758(4)
_cell_measurement_reflns_used 25832
_cell_measurement_temperature 100.01(10)
_cell_measurement_theta_max 76.0230
_cell_measurement_theta_min 4.4030
_cell_volume 1449.14(8)
_computing_cell_refinement 'CrysAlisPro 1.171.40.53 (Rigaku OD, 2019)'
_computing_data_collection 'CrysAlisPro 1.171.40.53 (Rigaku OD, 2019)'
_computing_data_reduction 'CrysAlisPro 1.171.40.53 (Rigaku OD, 2019)'
_computing_molecular_graphics 'Olex2 (Dolomanov et al., 2009)'
_computing_publication_material 'Olex2 (Dolomanov et al., 2009)'
_computing_structure_refinement 'ShelXL (Sheldrick, 2015)'
_computing_structure_solution 'ShelXT (Sheldrick, 2015)'
_diffrn_ambient_environment N~2~
_diffrn_ambient_temperature 100.01(10)
_diffrn_detector 'CCD plate'
_diffrn_detector_area_resol_mean 5.2282
_diffrn_detector_type AtlasS2
_diffrn_measured_fraction_theta_full 1.000
_diffrn_measured_fraction_theta_max 0.993
_diffrn_measurement_details
;
List of Runs (angles in degrees, time in seconds):

  # Type    Start    End  Width  t~exp~   \w     \q     \k     \f   Frames
#--------------------------------------------------------------------------
  1  \w    -70.00  34.00   1.00    5.00    --  -40.17  57.00-150.00  104
  2  \w   -116.00 -14.00   1.00    5.00    --  -40.17 -38.00  60.00  102
  3  \w    -92.00  -2.00   1.00    5.00    --  -40.17 125.00 -90.00   90
  4  \w   -116.00 -14.00   1.00    5.00    --  -40.17 -38.00 -30.00  102
  5  \w    -92.00  -2.00   1.00    5.00    --  -40.17 125.00-120.00   90
  6  \w     23.00  97.00   1.00    5.00    --   40.17-125.00  90.00   74
  7  \w    100.00 178.00   1.00   20.00    --  113.00 111.00 -90.00   78
  8  \w     57.00 150.00   1.00   20.00    --  113.00 178.00 -90.00   93
  9  \w    100.00 178.00   1.00   20.00    --  113.00 111.00-180.00   78
 10  \w    100.00 178.00   1.00   20.00    --  113.00 111.00  60.00   78
 11  \w     29.00 110.00   1.00   20.00    --  113.00 -94.00   0.00   81
 12  \w     52.00 178.00   1.00   20.00    --  113.00  15.00   0.00  126
 13  \w     29.00 110.00   1.00   20.00    --  113.00 -94.00  60.00   81
 14  \w     35.00 113.00   1.00   20.00    --  113.00-111.00 -60.00   78
 15  \w     35.00 113.00   1.00   20.00    --  113.00-111.00 150.00   78
 16  \w     35.00 113.00   1.00   20.00    --  113.00-111.00 120.00   78
 17  \w     35.00 113.00   1.00   20.00    --  113.00-111.00  60.00   78
 18  \w     79.00 178.00   1.00   20.00    --  113.00  77.00   0.00   99
 19  \w     79.00 178.00   1.00   20.00    --  113.00  77.00 -60.00   99
 20  \w     35.00 144.00   1.00   20.00    --  113.00 -30.00 -60.00  109
 21  \w     29.00 110.00   1.00   20.00    --  113.00 -94.00 -30.00   81
 22  \w    100.00 178.00   1.00   20.00    --  113.00 111.00   0.00   78
 23  \w     35.00 113.00   1.00   20.00    --  113.00-111.00 -30.00   78
 24  \w     83.00 178.00   1.00   20.00    --  113.00  61.00-120.00   95
 25  \w     29.00 110.00   1.00   20.00    --  113.00 -94.00-150.00   81
 26  \w     83.00 178.00   1.00   20.00    --  113.00  61.00 120.00   95
 27  \w   -114.00 -11.00   1.00    5.00    --  -40.17 -57.00-150.00  103
 28  \w   -119.00  -7.00   1.00    5.00    --  -40.17 -77.00 -60.00  112
 29  \w    -34.00  70.00   1.00    5.00    --   40.17 -57.00  30.00  104
 30  \w      7.00 119.00   1.00    5.00    --   40.17  77.00  60.00  112
 31  \w      1.00  27.00   1.00    5.00    --   40.17  93.00 -93.39   26
 32  \w      7.00 119.00   1.00    5.00    --   40.17  77.00 150.00  112
 33  \w     83.00 178.00   1.00   20.00    --  113.00  61.00  60.00   95
 34  \w     83.00 178.00   1.00   20.00    --  113.00  61.00 -90.00   95
 35  \w     79.00 178.00   1.00   20.00    --  113.00  77.00 -30.00   99
 36  \w     83.00 178.00   1.00   20.00    --  113.00  61.00 150.00   95
 37  \w     79.00 178.00   1.00   20.00    --  113.00  77.00 120.00   99
 38  \w     83.00 178.00   1.00   20.00    --  113.00  61.00  90.00   95
 39  \w     79.00 178.00   1.00   20.00    --  113.00  77.00  30.00   99
 40  \w     79.00 178.00   1.00   20.00    --  113.00  77.00-180.00   99
 41  \w     79.00 178.00   1.00   20.00    --  113.00  77.00-120.00   99
 42  \w     83.00 158.00   1.00   20.00    --  113.00  61.00-150.00   75
;
_diffrn_measurement_device 'four-circle diffractometer'
_diffrn_measurement_device_type 'SuperNova, Dual, Cu at home/near, AtlasS2'
_diffrn_measurement_method '\w scans'
_diffrn_orient_matrix_type 'CrysAlisPro convention (1999,Acta A55,543-557)'
_diffrn_orient_matrix_UB_11 -0.1427123000
_diffrn_orient_matrix_UB_12 0.0746242000
_diffrn_orient_matrix_UB_13 -0.0282449000
_diffrn_orient_matrix_UB_21 -0.0754890000
_diffrn_orient_matrix_UB_22 -0.0606565000
_diffrn_orient_matrix_UB_23 0.0996859000
_diffrn_orient_matrix_UB_31 -0.0390162000
_diffrn_orient_matrix_UB_32 0.1203871000
_diffrn_orient_matrix_UB_33 0.0543811000
_diffrn_radiation_monochromator mirror
_diffrn_radiation_probe x-ray
_diffrn_radiation_type CuK\a
_diffrn_radiation_wavelength 1.54184
_diffrn_reflns_av_R_equivalents 0.0249
_diffrn_reflns_av_unetI/netI 0.0175
_diffrn_reflns_Laue_measured_fraction_full 1.000
_diffrn_reflns_Laue_measured_fraction_max 0.993
_diffrn_reflns_limit_h_max 13
_diffrn_reflns_limit_h_min -13
_diffrn_reflns_limit_k_max 14
_diffrn_reflns_limit_k_min -13
_diffrn_reflns_limit_l_max 17
_diffrn_reflns_limit_l_min -17
_diffrn_reflns_number 31991
_diffrn_reflns_point_group_measured_fraction_full 1.000
_diffrn_reflns_point_group_measured_fraction_max 0.993
_diffrn_reflns_theta_full 67.684
_diffrn_reflns_theta_max 76.317
_diffrn_reflns_theta_min 3.357
_diffrn_source 'micro-focus sealed X-ray tube'
_diffrn_source_type 'SuperNova (Cu) X-ray Source'
_exptl_absorpt_coefficient_mu 9.585
_exptl_absorpt_correction_T_max 0.64135
_exptl_absorpt_correction_T_min 0.61453
_exptl_absorpt_correction_type sphere
_exptl_absorpt_process_details
;
CrysAlisPro 1.171.40.53 (Rigaku Oxford Diffraction, 2019)
Spherical absorption correction
 using equivalent radius and absorption coefficient.
Empirical absorption correction using spherical harmonics,
 implemented in SCALE3 ABSPACK scaling algorithm.
;
_exptl_crystal_colour colourless
_exptl_crystal_colour_primary colourless
_exptl_crystal_density_diffrn 1.560
_exptl_crystal_description plate
_exptl_crystal_F_000 678
_exptl_crystal_size_max 0.067
_exptl_crystal_size_mid 0.056
_exptl_crystal_size_min 0.037
_exptl_crystal_size_rad 0.034
_refine_diff_density_max 1.189
_refine_diff_density_min -0.988
_refine_diff_density_rms 0.088
_refine_ls_extinction_method none
_refine_ls_goodness_of_fit_ref 1.043
_refine_ls_hydrogen_treatment constr
_refine_ls_matrix_type full
_refine_ls_number_parameters 339
_refine_ls_number_reflns 6029
_refine_ls_number_restraints 0
_refine_ls_restrained_S_all 1.043
_refine_ls_R_factor_all 0.0179
_refine_ls_R_factor_gt 0.0174
_refine_ls_shift/su_max 0.002
_refine_ls_shift/su_mean 0.000
_refine_ls_structure_factor_coef Fsqd
_refine_ls_weighting_details 'w=1/[\s^2^(Fo^2^)+(0.0336P)^2^+0.7859P] where P=(Fo^2^+2Fc^2^)/3'
_refine_ls_weighting_scheme calc
_refine_ls_wR_factor_gt 0.0483
_refine_ls_wR_factor_ref 0.0486
_reflns_Friedel_coverage 0.000
_reflns_number_gt 5896
_reflns_number_total 6029
_reflns_threshold_expression 'I > 2\s(I)'
_cod_data_source_file d1cc03445f2.cif
_cod_data_source_block as136
_cod_depositor_comments 'Adding full bibliography for 7128641.cif.'
_cod_database_code 7128641
_shelxl_version_number 2014/6
_chemical_oxdiff_formula 'C70 H74 Ir2 P2'
_chemical_oxdiff_usercomment AC175A
_shelx_space_group_comment
;
The symmetry employed for this shelxl refinement is uniquely defined
by the following loop, which should always be used as a source of
symmetry information in preference to the above space-group names.
They are only intended as comments.
;
_diffrn_oxdiff_digest_frames
;
0109ef88acd18448bfa5d518507b336098038233cb9
;
_reflns_odcompleteness_completeness 99.85
_reflns_odcompleteness_iscentric 1
_reflns_odcompleteness_theta 74.33
_olex2_refinement_description
;
1. Fixed Uiso
 At 1.2 times of:
  All C(H) groups, All C(H,H) groups
 At 1.5 times of:
  All C(H,H,H) groups
2.a Secondary CH2 refined with riding coordinates:
 C29(H29A,H29B)
2.b Aromatic/amide H refined with riding coordinates:
 C12(H12), C13(H13), C14(H14), C15(H15), C16(H16), C18(H18), C19(H19),
 C20(H20), C21(H21), C22(H22), C24(H24), C25(H25), C26(H26), C27(H27), C28(H28),
  C31(H31), C32(H32), C33(H33), C34(H34), C35(H35)
2.c Idealised Me refined as rotating group:
 C6(H6A,H6B,H6C), C7(H7A,H7B,H7C), C8(H8A,H8B,H8C), C9(H9A,H9B,H9C), C10(H10A,
 H10B,H10C)
;
_olex2_exptl_crystal_mounting_method 'mounted on a Mitegen loop using Paratone-N oil'
_olex2_submission_special_instructions 'No special instructions were received'
_oxdiff_exptl_absorpt_empirical_details
;
Empirical correction (ABSPACK) includes:
- Absorption correction using spherical harmonics
- Frame scaling
;
_oxdiff_exptl_absorpt_empirical_full_max 1.732
_oxdiff_exptl_absorpt_empirical_full_min 0.805

loop_
_space_group_symop_operation_xyz
'x, y, z'
'-x, -y, -z'

loop_
_atom_site_label
_atom_site_type_symbol
_atom_site_fract_x
_atom_site_fract_y
_atom_site_fract_z
_atom_site_U_iso_or_equiv
_atom_site_adp_type
_atom_site_occupancy
_atom_site_site_symmetry_order
_atom_site_calc_flag
_atom_site_refinement_flags_posn
_atom_site_refinement_flags_adp
_atom_site_refinement_flags_occupancy
_atom_site_disorder_assembly
_atom_site_disorder_group
Ir1 Ir 0.37476(2) 0.31121(2) 0.29957(2) 0.01491(4) Uani 1 1 d . . . . .
P1 P 0.33453(5) 0.52555(5) 0.26605(4) 0.01505(10) Uani 1 1 d . . . . .
C1 C 0.3815(2) 0.1969(2) 0.45198(17) 0.0226(4) Uani 1 1 d . . . . .
C2 C 0.4877(2) 0.2487(2) 0.42105(17) 0.0215(4) Uani 1 1 d . . . . .
C3 C 0.5941(2) 0.1896(2) 0.33017(17) 0.0212(4) Uani 1 1 d . . . . .
C4 C 0.5535(2) 0.1020(2) 0.30550(17) 0.0203(4) Uani 1 1 d . . . . .
C5 C 0.4211(2) 0.1069(2) 0.37869(17) 0.0212(4) Uani 1 1 d . . . . .
C6 C 0.2609(3) 0.2150(3) 0.54897(18) 0.0310(5) Uani 1 1 d . . . . .
H6A H 0.2461 0.2881 0.5808 0.047 Uiso 1 1 calc GR . . . .
H6B H 0.2853 0.1346 0.5938 0.047 Uiso 1 1 calc GR . . . .
H6C H 0.1742 0.2339 0.5344 0.047 Uiso 1 1 calc GR . . . .
C7 C 0.5005(3) 0.3365(3) 0.4775(2) 0.0297(5) Uani 1 1 d . . . . .
H7A H 0.5184 0.4078 0.4314 0.045 Uiso 1 1 calc GR . . . .
H7B H 0.5789 0.2845 0.5067 0.045 Uiso 1 1 calc GR . . . .
H7C H 0.4124 0.3732 0.5305 0.045 Uiso 1 1 calc GR . . . .
C8 C 0.7329(3) 0.2047(3) 0.2796(2) 0.0290(5) Uani 1 1 d . . . . .
H8A H 0.7624 0.1946 0.2084 0.044 Uiso 1 1 calc GR . . . .
H8B H 0.8060 0.1375 0.3095 0.044 Uiso 1 1 calc GR . . . .
H8C H 0.7189 0.2917 0.2885 0.044 Uiso 1 1 calc GR . . . .
C9 C 0.6444(3) 0.0108(2) 0.22177(19) 0.0278(5) Uani 1 1 d . . . . .
H9A H 0.6000 -0.0455 0.2237 0.042 Uiso 1 1 calc GR . . . .
H9B H 0.7385 -0.0436 0.2306 0.042 Uiso 1 1 calc GR . . . .
H9C H 0.6528 0.0633 0.1575 0.042 Uiso 1 1 calc GR . . . .
C10 C 0.3485(3) 0.0189(2) 0.3881(2) 0.0302(5) Uani 1 1 d . . . . .
H10A H 0.2492 0.0599 0.4270 0.045 Uiso 1 1 calc GR . . . .
H10B H 0.3959 -0.0666 0.4217 0.045 Uiso 1 1 calc GR . . . .
H10C H 0.3539 0.0071 0.3216 0.045 Uiso 1 1 calc GR . . . .
C11 C 0.5004(2) 0.5510(2) 0.21282(16) 0.0184(4) Uani 1 1 d . . . . .
C12 C 0.5433(3) 0.6120(3) 0.26089(18) 0.0279(5) Uani 1 1 d . . . . .
H12 H 0.4827 0.6491 0.3218 0.033 Uiso 1 1 calc R . . . .
C13 C 0.6766(3) 0.6179(3) 0.2182(2) 0.0373(6) Uani 1 1 d . . . . .
H13 H 0.7053 0.6573 0.2515 0.045 Uiso 1 1 calc R . . . .
C14 C 0.7669(3) 0.5653(3) 0.1264(2) 0.0313(5) Uani 1 1 d . . . . .
H14 H 0.8548 0.5715 0.0974 0.038 Uiso 1 1 calc R . . . .
C15 C 0.7258(2) 0.5035(2) 0.07822(17) 0.0238(4) Uani 1 1 d . . . . .
H15 H 0.7863 0.4676 0.0168 0.029 Uiso 1 1 calc R . . . .
C16 C 0.5944(2) 0.4950(2) 0.12157(16) 0.0201(4) Uani 1 1 d . . . . .
H16 H 0.5683 0.4515 0.0896 0.024 Uiso 1 1 calc R . . . .
C17 C 0.2296(2) 0.6277(2) 0.37442(16) 0.0188(4) Uani 1 1 d . . . . .
C18 C 0.1691(2) 0.5719(2) 0.46757(17) 0.0233(4) Uani 1 1 d . . . . .
H18 H 0.1825 0.4835 0.4740 0.028 Uiso 1 1 calc R . . . .
C19 C 0.0890(3) 0.6469(3) 0.55114(18) 0.0277(5) Uani 1 1 d . . . . .
H19 H 0.0494 0.6084 0.6130 0.033 Uiso 1 1 calc R . . . .
C20 C 0.0680(3) 0.7785(3) 0.54228(18) 0.0274(5) Uani 1 1 d . . . . .
H20 H 0.0169 0.8278 0.5986 0.033 Uiso 1 1 calc R . . . .
C21 C 0.1238(3) 0.8369(2) 0.4486(2) 0.0282(5) Uani 1 1 d . . . . .
H21 H 0.1080 0.9260 0.4421 0.034 Uiso 1 1 calc R . . . .
C22 C 0.2029(3) 0.7624(2) 0.36509(18) 0.0249(4) Uani 1 1 d . . . . .
H22 H 0.2385 0.8023 0.3025 0.030 Uiso 1 1 calc R . . . .
C23 C 0.2265(2) 0.6329(2) 0.17902(16) 0.0177(4) Uani 1 1 d . . . . .
C24 C 0.2716(2) 0.7108(2) 0.09436(16) 0.0205(4) Uani 1 1 d . . . . .
H24 H 0.3643 0.7057 0.0761 0.025 Uiso 1 1 calc R . . . .
C25 C 0.1783(3) 0.7968(2) 0.03650(18) 0.0261(5) Uani 1 1 d . . . . .
H25 H 0.2092 0.8489 -0.0198 0.031 Uiso 1 1 calc R . . . .
C26 C 0.0403(3) 0.8050(2) 0.06242(19) 0.0269(5) Uani 1 1 d . . . . .
H26 H -0.0215 0.8625 0.0238 0.032 Uiso 1 1 calc R . . . .
C27 C -0.0054(2) 0.7269(2) 0.14655(19) 0.0251(4) Uani 1 1 d . . . . .
H27 H -0.0978 0.7317 0.1640 0.030 Uiso 1 1 calc R . . . .
C28 C 0.0864(2) 0.6417(2) 0.20480(18) 0.0219(4) Uani 1 1 d . . . . .
H28 H 0.0548 0.5901 0.2612 0.026 Uiso 1 1 calc R . . . .
C29 C 0.3788(2) 0.3030(2) 0.14924(16) 0.0189(4) Uani 1 1 d . . . . .
H29A H 0.3373 0.3936 0.1188 0.023 Uiso 1 1 calc R . . . .
H29B H 0.4783 0.2606 0.1089 0.023 Uiso 1 1 calc R . . . .
C30 C 0.2988(2) 0.2286(2) 0.14478(16) 0.0204(4) Uani 1 1 d . . . . .
C31 C 0.3691(3) 0.0988(2) 0.1151(2) 0.0286(5) Uani 1 1 d . . . . .
H31 H 0.4693 0.0580 0.0940 0.034 Uiso 1 1 calc R . . . .
C32 C 0.2924(3) 0.0289(3) 0.1163(2) 0.0350(6) Uani 1 1 d . . . . .
H32 H 0.3419 -0.0585 0.0981 0.042 Uiso 1 1 calc R . . . .
C33 C 0.1438(3) 0.0884(3) 0.1443(2) 0.0343(6) Uani 1 1 d . . . . .
H33 H 0.0925 0.0411 0.1469 0.041 Uiso 1 1 calc R . . . .
C34 C 0.0717(3) 0.2205(3) 0.1686(2) 0.0334(5) Uani 1 1 d . . . . .
H34 H -0.0284 0.2632 0.1845 0.040 Uiso 1 1 calc R . . . .
C35 C 0.1483(3) 0.2885(3) 0.16915(18) 0.0266(5) Uani 1 1 d . . . . .
H35 H 0.0983 0.3764 0.1862 0.032 Uiso 1 1 calc R . . . .

loop_
_atom_site_aniso_label
_atom_site_aniso_U_11
_atom_site_aniso_U_22
_atom_site_aniso_U_33
_atom_site_aniso_U_23
_atom_site_aniso_U_13
_atom_site_aniso_U_12
Ir1 0.01514(5) 0.01351(6) 0.01645(5) -0.00034(3) -0.00549(3) -0.00611(4)
P1 0.0150(2) 0.0141(2) 0.0159(2) -0.00142(17) -0.00343(18) -0.00673(18)
C1 0.0228(11) 0.0228(10) 0.0184(10) 0.0032(8) -0.0073(8) -0.0081(9)
C2 0.0227(10) 0.0195(10) 0.0233(10) 0.0024(8) -0.0142(8) -0.0062(8)
C3 0.0163(9) 0.0204(10) 0.0259(10) 0.0008(8) -0.0108(8) -0.0047(8)
C4 0.0196(10) 0.0123(9) 0.0237(10) 0.0009(8) -0.0094(8) -0.0012(8)
C5 0.0244(10) 0.0144(9) 0.0248(10) 0.0057(8) -0.0120(9) -0.0081(8)
C6 0.0307(12) 0.0319(12) 0.0214(11) 0.0047(9) -0.0056(9) -0.0107(10)
C7 0.0341(13) 0.0270(12) 0.0316(12) -0.0036(9) -0.0189(10) -0.0083(10)
C8 0.0221(11) 0.0310(12) 0.0352(12) -0.0006(10) -0.0104(9) -0.0117(10)
C9 0.0268(11) 0.0211(11) 0.0296(12) -0.0048(9) -0.0084(9) -0.0039(9)
C10 0.0335(13) 0.0253(11) 0.0373(13) 0.0075(10) -0.0154(10) -0.0178(10)
C11 0.0178(9) 0.0180(9) 0.0192(9) -0.0007(7) -0.0056(8) -0.0076(8)
C12 0.0264(11) 0.0370(13) 0.0251(11) -0.0124(9) -0.0003(9) -0.0177(10)
C13 0.0343(14) 0.0564(17) 0.0363(14) -0.0198(12) -0.0015(11) -0.0301(13)
C14 0.0222(11) 0.0431(14) 0.0338(13) -0.0106(11) 0.0003(9) -0.0205(11)
C15 0.0197(10) 0.0259(11) 0.0220(10) -0.0049(8) -0.0020(8) -0.0081(9)
C16 0.0202(10) 0.0208(10) 0.0209(10) -0.0038(8) -0.0053(8) -0.0093(8)
C17 0.0158(9) 0.0205(10) 0.0189(9) -0.0044(8) -0.0034(7) -0.0067(8)
C18 0.0228(10) 0.0207(10) 0.0220(10) -0.0016(8) -0.0050(8) -0.0069(8)
C19 0.0249(11) 0.0301(12) 0.0207(10) -0.0025(9) -0.0016(9) -0.0093(9)
C20 0.0211(10) 0.0303(12) 0.0260(11) -0.0131(9) -0.0045(9) -0.0037(9)
C21 0.0258(11) 0.0221(11) 0.0346(12) -0.0104(9) -0.0043(9) -0.0080(9)
C22 0.0263(11) 0.0220(11) 0.0247(11) -0.0044(8) -0.0030(9) -0.0109(9)
C23 0.0183(9) 0.0156(9) 0.0190(9) -0.0048(7) -0.0047(7) -0.0060(8)
C24 0.0211(10) 0.0187(10) 0.0209(10) -0.0021(8) -0.0056(8) -0.0080(8)
C25 0.0290(12) 0.0229(11) 0.0233(11) 0.0000(8) -0.0078(9) -0.0092(9)
C26 0.0290(12) 0.0208(10) 0.0294(11) -0.0036(9) -0.0151(9) -0.0037(9)
C27 0.0194(10) 0.0213(10) 0.0347(12) -0.0076(9) -0.0098(9) -0.0048(8)
C28 0.0183(10) 0.0169(10) 0.0281(11) -0.0011(8) -0.0066(8) -0.0060(8)
C29 0.0190(9) 0.0185(9) 0.0184(9) -0.0021(7) -0.0058(7) -0.0068(8)
C30 0.0251(11) 0.0224(10) 0.0165(9) 0.0000(8) -0.0080(8) -0.0115(9)
C31 0.0265(11) 0.0249(11) 0.0367(13) -0.0063(9) -0.0133(10) -0.0078(9)
C32 0.0454(15) 0.0257(12) 0.0437(15) -0.0031(10) -0.0217(12) -0.0163(11)
C33 0.0453(15) 0.0425(15) 0.0329(13) 0.0009(11) -0.0163(11) -0.0309(13)
C34 0.0274(12) 0.0473(15) 0.0315(12) -0.0076(11) -0.0073(10) -0.0194(11)
C35 0.0242(11) 0.0292(12) 0.0271(11) -0.0067(9) -0.0071(9) -0.0102(9)

loop_
_atom_type_symbol
_atom_type_description
_atom_type_scat_dispersion_real
_atom_type_scat_dispersion_imag
_atom_type_scat_source
C C 0.0181 0.0091 'International Tables Vol C Tables 4.2.6.8 and 6.1.1.4'
H H 0.0000 0.0000 'International Tables Vol C Tables 4.2.6.8 and 6.1.1.4'
Ir Ir -4.7710 6.5667 'International Tables Vol C Tables 4.2.6.8 and 6.1.1.4'
P P 0.2955 0.4335 'International Tables Vol C Tables 4.2.6.8 and 6.1.1.4'

loop_
_exptl_crystal_face_index_h
_exptl_crystal_face_index_k
_exptl_crystal_face_index_l
_exptl_crystal_face_perp_dist
-5 -4 4 0.0288
5 4 -4 0.0288
-7 -3 -5 0.0235
7 3 5 0.0235
0 6 4 0.0328
0 -6 -4 0.0328
-4 -6 -6 0.0238
4 6 6 0.0238

loop_
_geom_angle_atom_site_label_1
_geom_angle_atom_site_label_2
_geom_angle_atom_site_label_3
_geom_angle
_geom_angle_site_symmetry_1
_geom_angle_site_symmetry_3
_geom_angle_publ_flag
P1 Ir1 C1 124.23(6) . . ?
P1 Ir1 C2 100.58(6) . . ?
P1 Ir1 C3 109.19(6) . . ?
P1 Ir1 C4 142.31(6) . . ?
P1 Ir1 C5 161.52(6) . . ?
C1 Ir1 C2 37.00(8) . . ?
C1 Ir1 C3 61.76(8) . . ?
C1 Ir1 C4 61.88(8) . . ?
C2 Ir1 C3 36.86(8) . . ?
C2 Ir1 C4 61.16(8) . . ?
C4 Ir1 C3 36.19(8) . . ?
C5 Ir1 C1 37.73(9) . . ?
C5 Ir1 C2 62.20(8) . . ?
C5 Ir1 C3 61.78(8) . . ?
C5 Ir1 C4 37.16(8) . . ?
C29 Ir1 P1 90.97(6) . . ?
C29 Ir1 C1 144.62(8) . . ?
C29 Ir1 C2 150.48(8) . . ?
C29 Ir1 C3 113.65(8) . . ?
C29 Ir1 C4 93.39(8) . . ?
C29 Ir1 C5 107.37(8) . . ?
C11 P1 Ir1 113.21(7) . . ?
C11 P1 C17 104.92(10) . . ?
C11 P1 C23 103.55(9) . . ?
C17 P1 Ir1 115.87(7) . . ?
C17 P1 C23 97.74(9) . . ?
C23 P1 Ir1 119.40(7) . . ?
C2 C1 Ir1 72.38(12) . . ?
C2 C1 C5 107.57(19) . . ?
C2 C1 C6 127.7(2) . . ?
C5 C1 Ir1 70.48(12) . . ?
C5 C1 C6 124.3(2) . . ?
C6 C1 Ir1 128.58(16) . . ?
C1 C2 Ir1 70.62(12) . . ?
C1 C2 C3 108.3(2) . . ?
C1 C2 C7 127.4(2) . . ?
C3 C2 Ir1 72.45(12) . . ?
C3 C2 C7 123.9(2) . . ?
C7 C2 Ir1 128.13(15) . . ?
C2 C3 Ir1 70.70(12) . . ?
C2 C3 C8 125.4(2) . . ?
C4 C3 Ir1 71.24(12) . . ?
C4 C3 C2 107.80(19) . . ?
C4 C3 C8 126.3(2) . . ?
C8 C3 Ir1 129.68(16) . . ?
C3 C4 Ir1 72.56(12) . . ?
C3 C4 C5 108.83(19) . . ?
C3 C4 C9 124.2(2) . . ?
C5 C4 Ir1 69.65(11) . . ?
C5 C4 C9 126.8(2) . . ?
C9 C4 Ir1 128.25(15) . . ?
C1 C5 Ir1 71.79(12) . . ?
C1 C5 C10 125.3(2) . . ?
C4 C5 Ir1 73.19(12) . . ?
C4 C5 C1 107.51(19) . . ?
C4 C5 C10 126.5(2) . . ?
C10 C5 Ir1 127.82(16) . . ?
C1 C6 H6A 109.5 . . ?
C1 C6 H6B 109.5 . . ?
C1 C6 H6C 109.5 . . ?
H6A C6 H6B 109.5 . . ?
H6A C6 H6C 109.5 . . ?
H6B C6 H6C 109.5 . . ?
C2 C7 H7A 109.5 . . ?
C2 C7 H7B 109.5 . . ?
C2 C7 H7C 109.5 . . ?
H7A C7 H7B 109.5 . . ?
H7A C7 H7C 109.5 . . ?
H7B C7 H7C 109.5 . . ?
C3 C8 H8A 109.5 . . ?
C3 C8 H8B 109.5 . . ?
C3 C8 H8C 109.5 . . ?
H8A C8 H8B 109.5 . . ?
H8A C8 H8C 109.5 . . ?
H8B C8 H8C 109.5 . . ?
C4 C9 H9A 109.5 . . ?
C4 C9 H9B 109.5 . . ?
C4 C9 H9C 109.5 . . ?
H9A C9 H9B 109.5 . . ?
H9A C9 H9C 109.5 . . ?
H9B C9 H9C 109.5 . . ?
C5 C10 H10A 109.5 . . ?
C5 C10 H10B 109.5 . . ?
C5 C10 H10C 109.5 . . ?
H10A C10 H10B 109.5 . . ?
H10A C10 H10C 109.5 . . ?
H10B C10 H10C 109.5 . . ?
C12 C11 P1 124.32(17) . . ?
C12 C11 C16 118.6(2) . . ?
C16 C11 P1 116.85(16) . . ?
C11 C12 H12 119.8 . . ?
C11 C12 C13 120.3(2) . . ?
C13 C12 H12 119.8 . . ?
C12 C13 H13 119.8 . . ?
C14 C13 C12 120.5(2) . . ?
C14 C13 H13 119.8 . . ?
C13 C14 H14 120.1 . . ?
C15 C14 C13 119.7(2) . . ?
C15 C14 H14 120.1 . . ?
C14 C15 H15 120.0 . . ?
C14 C15 C16 120.0(2) . . ?
C16 C15 H15 120.0 . . ?
C11 C16 H16 119.6 . . ?
C15 C16 C11 120.9(2) . . ?
C15 C16 H16 119.6 . . ?
C18 C17 P1 119.41(17) . . ?
C18 C17 C22 118.7(2) . . ?
C22 C17 P1 121.78(16) . . ?
C17 C18 H18 119.6 . . ?
C19 C18 C17 120.8(2) . . ?
C19 C18 H18 119.6 . . ?
C18 C19 H19 120.0 . . ?
C20 C19 C18 120.1(2) . . ?
C20 C19 H19 120.0 . . ?
C19 C20 H20 120.1 . . ?
C19 C20 C21 119.7(2) . . ?
C21 C20 H20 120.1 . . ?
C20 C21 H21 119.9 . . ?
C22 C21 C20 120.1(2) . . ?
C22 C21 H21 119.9 . . ?
C17 C22 H22 119.8 . . ?
C21 C22 C17 120.4(2) . . ?
C21 C22 H22 119.8 . . ?
C24 C23 P1 124.22(16) . . ?
C24 C23 C28 118.9(2) . . ?
C28 C23 P1 116.79(16) . . ?
C23 C24 H24 119.8 . . ?
C23 C24 C25 120.3(2) . . ?
C25 C24 H24 119.8 . . ?
C24 C25 H25 119.8 . . ?
C26 C25 C24 120.5(2) . . ?
C26 C25 H25 119.8 . . ?
C25 C26 H26 120.2 . . ?
C25 C26 C27 119.6(2) . . ?
C27 C26 H26 120.2 . . ?
C26 C27 H27 119.8 . . ?
C26 C27 C28 120.3(2) . . ?
C28 C27 H27 119.8 . . ?
C23 C28 H28 119.8 . . ?
C27 C28 C23 120.4(2) . . ?
C27 C28 H28 119.8 . . ?
Ir1 C29 H29A 108.7 . . ?
Ir1 C29 H29B 108.7 . . ?
H29A C29 H29B 107.6 . . ?
C30 C29 Ir1 114.07(14) . . ?
C30 C29 H29A 108.7 . . ?
C30 C29 H29B 108.7 . . ?
C31 C30 C29 122.5(2) . . ?
C31 C30 C35 116.8(2) . . ?
C35 C30 C29 120.7(2) . . ?
C30 C31 H31 119.2 . . ?
C32 C31 C30 121.5(2) . . ?
C32 C31 H31 119.2 . . ?
C31 C32 H32 119.8 . . ?
C33 C32 C31 120.5(2) . . ?
C33 C32 H32 119.8 . . ?
C32 C33 H33 120.5 . . ?
C32 C33 C34 119.0(2) . . ?
C34 C33 H33 120.5 . . ?
C33 C34 H34 119.9 . . ?
C35 C34 C33 120.2(2) . . ?
C35 C34 H34 119.9 . . ?
C30 C35 H35 119.1 . . ?
C34 C35 C30 121.8(2) . . ?
C34 C35 H35 119.1 . . ?

loop_
_geom_bond_atom_site_label_1
_geom_bond_atom_site_label_2
_geom_bond_distance
_geom_bond_site_symmetry_2
_geom_bond_publ_flag
Ir1 P1 2.2213(5) . ?
Ir1 C1 2.241(2) . ?
Ir1 C2 2.265(2) . ?
Ir1 C3 2.288(2) . ?
Ir1 C4 2.271(2) . ?
Ir1 C5 2.224(2) . ?
Ir1 C29 2.139(2) . ?
P1 C11 1.832(2) . ?
P1 C17 1.835(2) . ?
P1 C23 1.840(2) . ?
C1 C2 1.430(3) . ?
C1 C5 1.444(3) . ?
C1 C6 1.500(3) . ?
C2 C3 1.439(3) . ?
C2 C7 1.502(3) . ?
C3 C4 1.416(3) . ?
C3 C8 1.502(3) . ?
C4 C5 1.433(3) . ?
C4 C9 1.500(3) . ?
C5 C10 1.502(3) . ?
C6 H6A 0.9600 . ?
C6 H6B 0.9600 . ?
C6 H6C 0.9600 . ?
C7 H7A 0.9600 . ?
C7 H7B 0.9600 . ?
C7 H7C 0.9600 . ?
C8 H8A 0.9600 . ?
C8 H8B 0.9600 . ?
C8 H8C 0.9600 . ?
C9 H9A 0.9600 . ?
C9 H9B 0.9600 . ?
C9 H9C 0.9600 . ?
C10 H10A 0.9600 . ?
C10 H10B 0.9600 . ?
C10 H10C 0.9600 . ?
C11 C12 1.390(3) . ?
C11 C16 1.401(3) . ?
C12 H12 0.9300 . ?
C12 C13 1.394(3) . ?
C13 H13 0.9300 . ?
C13 C14 1.386(4) . ?
C14 H14 0.9300 . ?
C14 C15 1.384(4) . ?
C15 H15 0.9300 . ?
C15 C16 1.388(3) . ?
C16 H16 0.9300 . ?
C17 C18 1.393(3) . ?
C17 C22 1.398(3) . ?
C18 H18 0.9300 . ?
C18 C19 1.392(3) . ?
C19 H19 0.9300 . ?
C19 C20 1.383(4) . ?
C20 H20 0.9300 . ?
C20 C21 1.394(4) . ?
C21 H21 0.9300 . ?
C21 C22 1.388(3) . ?
C22 H22 0.9300 . ?
C23 C24 1.391(3) . ?
C23 C28 1.405(3) . ?
C24 H24 0.9300 . ?
C24 C25 1.399(3) . ?
C25 H25 0.9300 . ?
C25 C26 1.384(4) . ?
C26 H26 0.9300 . ?
C26 C27 1.390(4) . ?
C27 H27 0.9300 . ?
C27 C28 1.390(3) . ?
C28 H28 0.9300 . ?
C29 H29A 0.9700 . ?
C29 H29B 0.9700 . ?
C29 C30 1.499(3) . ?
C30 C31 1.396(3) . ?
C30 C35 1.399(3) . ?
C31 H31 0.9300 . ?
C31 C32 1.395(4) . ?
C32 H32 0.9300 . ?
C32 C33 1.379(4) . ?
C33 H33 0.9300 . ?
C33 C34 1.392(4) . ?
C34 H34 0.9300 . ?
C34 C35 1.386(4) . ?
C35 H35 0.9300 . ?

loop_
_geom_torsion_atom_site_label_1
_geom_torsion_atom_site_label_2
_geom_torsion_atom_site_label_3
_geom_torsion_atom_site_label_4
_geom_torsion
_geom_torsion_site_symmetry_1
_geom_torsion_site_symmetry_2
_geom_torsion_site_symmetry_3
_geom_torsion_site_symmetry_4
_geom_torsion_publ_flag
Ir1 P1 C11 C12 -115.2(2) . . . . ?
Ir1 P1 C11 C16 59.41(18) . . . . ?
Ir1 P1 C17 C18 -6.3(2) . . . . ?
Ir1 P1 C17 C22 176.58(16) . . . . ?
Ir1 P1 C23 C24 -126.73(17) . . . . ?
Ir1 P1 C23 C28 57.44(18) . . . . ?
Ir1 C1 C2 C3 -63.08(15) . . . . ?
Ir1 C1 C2 C7 123.7(2) . . . . ?
Ir1 C1 C5 C4 64.97(14) . . . . ?
Ir1 C1 C5 C10 -123.9(2) . . . . ?
Ir1 C2 C3 C4 -61.95(14) . . . . ?
Ir1 C2 C3 C8 125.5(2) . . . . ?
Ir1 C3 C4 C5 -60.52(14) . . . . ?
Ir1 C3 C4 C9 124.8(2) . . . . ?
Ir1 C4 C5 C1 -64.04(14) . . . . ?
Ir1 C4 C5 C10 125.0(2) . . . . ?
Ir1 C29 C30 C31 -103.1(2) . . . . ?
Ir1 C29 C30 C35 77.9(2) . . . . ?
P1 C11 C12 C13 175.0(2) . . . . ?
P1 C11 C16 C15 -176.80(17) . . . . ?
P1 C17 C18 C19 -179.99(18) . . . . ?
P1 C17 C22 C21 -179.64(19) . . . . ?
P1 C23 C24 C25 -175.39(17) . . . . ?
P1 C23 C28 C27 176.02(17) . . . . ?
C1 C2 C3 Ir1 61.91(14) . . . . ?
C1 C2 C3 C4 0.0(2) . . . . ?
C1 C2 C3 C8 -172.6(2) . . . . ?
C2 C1 C5 Ir1 -63.32(15) . . . . ?
C2 C1 C5 C4 1.7(2) . . . . ?
C2 C1 C5 C10 172.8(2) . . . . ?
C2 C3 C4 Ir1 61.60(14) . . . . ?
C2 C3 C4 C5 1.1(2) . . . . ?
C2 C3 C4 C9 -173.58(19) . . . . ?
C3 C4 C5 Ir1 62.34(15) . . . . ?
C3 C4 C5 C1 -1.7(2) . . . . ?
C3 C4 C5 C10 -172.7(2) . . . . ?
C5 C1 C2 Ir1 62.08(14) . . . . ?
C5 C1 C2 C3 -1.0(2) . . . . ?
C5 C1 C2 C7 -174.2(2) . . . . ?
C6 C1 C2 Ir1 -125.6(2) . . . . ?
C6 C1 C2 C3 171.4(2) . . . . ?
C6 C1 C2 C7 -1.9(4) . . . . ?
C6 C1 C5 Ir1 124.0(2) . . . . ?
C6 C1 C5 C4 -171.0(2) . . . . ?
C6 C1 C5 C10 0.1(3) . . . . ?
C7 C2 C3 Ir1 -124.6(2) . . . . ?
C7 C2 C3 C4 173.5(2) . . . . ?
C7 C2 C3 C8 0.9(3) . . . . ?
C8 C3 C4 Ir1 -126.0(2) . . . . ?
C8 C3 C4 C5 173.5(2) . . . . ?
C8 C3 C4 C9 -1.1(3) . . . . ?
C9 C4 C5 Ir1 -123.2(2) . . . . ?
C9 C4 C5 C1 172.8(2) . . . . ?
C9 C4 C5 C10 1.8(4) . . . . ?
C11 P1 C17 C18 -131.93(18) . . . . ?
C11 P1 C17 C22 51.0(2) . . . . ?
C11 P1 C23 C24 0.2(2) . . . . ?
C11 P1 C23 C28 -175.62(17) . . . . ?
C11 C12 C13 C14 1.2(5) . . . . ?
C12 C11 C16 C15 -1.9(3) . . . . ?
C12 C13 C14 C15 -1.7(5) . . . . ?
C13 C14 C15 C16 0.3(4) . . . . ?
C14 C15 C16 C11 1.5(4) . . . . ?
C16 C11 C12 C13 0.5(4) . . . . ?
C17 P1 C11 C12 12.1(2) . . . . ?
C17 P1 C11 C16 -173.32(17) . . . . ?
C17 P1 C23 C24 107.67(19) . . . . ?
C17 P1 C23 C28 -68.15(18) . . . . ?
C17 C18 C19 C20 0.2(4) . . . . ?
C18 C17 C22 C21 3.2(3) . . . . ?
C18 C19 C20 C21 1.9(4) . . . . ?
C19 C20 C21 C22 -1.5(4) . . . . ?
C20 C21 C22 C17 -1.1(4) . . . . ?
C22 C17 C18 C19 -2.8(3) . . . . ?
C23 P1 C11 C12 114.1(2) . . . . ?
C23 P1 C11 C16 -71.34(18) . . . . ?
C23 P1 C17 C18 121.75(18) . . . . ?
C23 P1 C17 C22 -55.4(2) . . . . ?
C23 C24 C25 C26 -0.3(3) . . . . ?
C24 C23 C28 C27 0.0(3) . . . . ?
C24 C25 C26 C27 -0.1(4) . . . . ?
C25 C26 C27 C28 0.4(4) . . . . ?
C26 C27 C28 C23 -0.4(3) . . . . ?
C28 C23 C24 C25 0.4(3) . . . . ?
C29 C30 C31 C32 176.8(2) . . . . ?
C29 C30 C35 C34 -178.0(2) . . . . ?
C30 C31 C32 C33 2.0(4) . . . . ?
C31 C30 C35 C34 2.9(4) . . . . ?
C31 C32 C33 C34 1.7(4) . . . . ?
C32 C33 C34 C35 -3.0(4) . . . . ?
C33 C34 C35 C30 0.6(4) . . . . ?
C35 C30 C31 C32 -4.2(4) . . . . ?

loop_
_exptl_oxdiff_crystal_face_indexfrac_h
_exptl_oxdiff_crystal_face_indexfrac_k
_exptl_oxdiff_crystal_face_indexfrac_l
_exptl_oxdiff_crystal_face_x
_exptl_oxdiff_crystal_face_y
_exptl_oxdiff_crystal_face_z
-4.5650 -4.2768 3.5985 0.2307 0.9627 -0.1411
4.5650 4.2768 -3.5985 -0.2307 -0.9627 0.1411
-6.8785 -2.9323 -5.2963 0.9124 0.1692 -0.3727
6.8785 2.9323 5.2963 -0.9124 -0.1692 0.3727
0.2224 6.0163 4.3914 0.2932 0.0560 0.9544
-0.2224 -6.0163 -4.3914 -0.2932 -0.0560 -0.9544
-3.9466 -6.3866 -6.3914 0.2672 0.0482 -0.9624
3.9466 6.3866 6.3914 -0.2672 -0.0482 0.9624
